data_4511632
loop_
_publ_author_name
'Fowler, Drew A.'
'Pfeiffer, Constance R.'
'Teat, Simon J.'
'Baker, Gary A.'
'Atwood, Jerry L.'

_publ_section_title
;
 Solvent-Modulated Formation of &#x201C;Pac-man&#x201D; and Capsular
 Host--Guest Bilayers from a Dicationic Ionic Liquid
 andC-Butylpyrogallol[4]arene
;
_journal_issue 8
_journal_name_full 'Crystal Growth &amp; Design'
_journal_page_first 4199
_journal_paper_doi 10.1021/cg500793z
_journal_volume 14
_journal_year 2014
_chemical_formula_sum 'C83 H106 Br2 N4 O27'
_chemical_formula_weight 1751.53
_chemical_name_systematic
;
 ?
;
_space_group_crystal_system monoclinic
_space_group_IT_number 15
_space_group_name_Hall '-C 2yc'
_space_group_name_H-M_alt 'C 1 2/c 1'
_symmetry_space_group_name_Hall '-C 2yc'
_symmetry_space_group_name_H-M 'C 1 2/c 1'
_atom_sites_solution_hydrogens mixed
_atom_sites_solution_primary direct
_atom_sites_solution_secondary difmap
_audit_creation_method SHELXL-2014
_cell_angle_alpha 90
_cell_angle_beta 92.226(2)
_cell_angle_gamma 90
_cell_formula_units_Z 4
_cell_length_a 34.430(3)
_cell_length_b 10.1777(10)
_cell_length_c 22.398(2)
_cell_measurement_reflns_used 8751
_cell_measurement_temperature 100(2)
_cell_measurement_theta_max 27.27
_cell_measurement_theta_min 2.92
_cell_volume 7842.7(12)
_computing_cell_refinement 'Bruker SAINT v8.27b'
_computing_data_collection 'Bruker APEX 2'
_computing_data_reduction 'Bruker SAINT v8.27b'
_computing_molecular_graphics 'Bruker SHELXTL'
_computing_publication_material 'Bruker SHELXTL & local programs'
_computing_structure_refinement 'SHELXL-2013 (Sheldrick, 2013)'
_computing_structure_solution 'Bruker SHELXT 2012 (beta)'
_diffrn_ambient_temperature 100(2)
_diffrn_measured_fraction_theta_full 0.978
_diffrn_measured_fraction_theta_max 0.999
_diffrn_measurement_device_type 'Bruker APEX II CCD diffractometer'
_diffrn_measurement_method '\w/\q scans'
_diffrn_radiation_type synchrotron
_diffrn_radiation_wavelength 0.7749
_diffrn_reflns_av_R_equivalents 0.0809
_diffrn_reflns_av_unetI/netI 0.0730
_diffrn_reflns_Laue_measured_fraction_full 0.978
_diffrn_reflns_Laue_measured_fraction_max 0.999
_diffrn_reflns_limit_h_max 40
_diffrn_reflns_limit_h_min -40
_diffrn_reflns_limit_k_max 12
_diffrn_reflns_limit_k_min -12
_diffrn_reflns_limit_l_max 26
_diffrn_reflns_limit_l_min -26
_diffrn_reflns_number 38359
_diffrn_reflns_point_group_measured_fraction_full 0.978
_diffrn_reflns_point_group_measured_fraction_max 0.999
_diffrn_reflns_theta_full 27.706
_diffrn_reflns_theta_max 27.471
_diffrn_reflns_theta_min 2.918
_diffrn_source 'Advanced Light Source station 11.3.1'
_exptl_absorpt_coefficient_mu 1.379
_exptl_absorpt_correction_T_max 0.986
_exptl_absorpt_correction_T_min 0.861
_exptl_absorpt_correction_type multi-scan
_exptl_absorpt_process_details 'SADABS 2012/1 Bruker AXS Madison WI USA'
_exptl_crystal_colour colourless
_exptl_crystal_density_diffrn 1.483
_exptl_crystal_description plate
_exptl_crystal_F_000 3672
_exptl_crystal_size_max 0.060
_exptl_crystal_size_mid 0.020
_exptl_crystal_size_min 0.010
_refine_diff_density_max 1.120
_refine_diff_density_min -1.473
_refine_diff_density_rms 0.078
_refine_ls_extinction_method none
_refine_ls_goodness_of_fit_ref 1.071
_refine_ls_hydrogen_treatment mixed
_refine_ls_matrix_type full
_refine_ls_number_parameters 615
_refine_ls_number_reflns 6936
_refine_ls_number_restraints 0
_refine_ls_restrained_S_all 1.071
_refine_ls_R_factor_all 0.0703
_refine_ls_R_factor_gt 0.0584
_refine_ls_shift/su_max 0.001
_refine_ls_shift/su_mean 0.000
_refine_ls_structure_factor_coef Fsqd
_refine_ls_weighting_details 'w=1/[\s^2^(Fo^2^)+(0.0572P)^2^+21.2440P] where P=(Fo^2^+2Fc^2^)/3'
_refine_ls_weighting_scheme calc
_refine_ls_wR_factor_gt 0.1484
_refine_ls_wR_factor_ref 0.1567
_reflns_Friedel_coverage 0.000
_reflns_number_gt 5616
_reflns_number_total 6936
_reflns_threshold_expression 'I > 2\s(I)'
_cod_data_source_file cg500793z_si_001.cif
_cod_data_source_block 17dfmj12
_cod_depositor_comments
;
The following automatic conversions were performed:

'_atom_sites_solution_primary' value 'Direct' changed to 'direct'
according to
/usr/data/users/saulius/crontab/automatic-downloads/rss-feeds/ACS/lib/dictionaries/cif_core.dic
dictionary named 'cif_core.dic' version 2.4.2 from 2011-04-26.

Automatic conversion script
Id: cif_fix_values 2281 2013-09-26 08:29:07Z andrius 

 Adding full bibliography for 4511632--4511634.cif.
;
_cod_database_code 4511632
_shelx_space_group_comment
;
The symmetry employed for this shelxl refinement is uniquely defined
by the following loop, which should always be used as a source of
symmetry information in preference to the above space-group names.
They are only intended as comments.
;
_shelx_estimated_absorpt_t_min 0.922
_shelx_estimated_absorpt_t_max 0.986
_shelxl_version_number 2014-3

loop_
_space_group_symop_operation_xyz
'x, y, z'
'-x, y, -z+1/2'
'x+1/2, y+1/2, z'
'-x+1/2, y+1/2, -z+1/2'
'-x, -y, -z'
'x, -y, z-1/2'
'-x+1/2, -y+1/2, -z'
'x+1/2, -y+1/2, z-1/2'

loop_
_atom_site_label
_atom_site_type_symbol
_atom_site_fract_x
_atom_site_fract_y
_atom_site_fract_z
_atom_site_U_iso_or_equiv
_atom_site_adp_type
_atom_site_occupancy
_atom_site_site_symmetry_order
_atom_site_calc_flag
_atom_site_refinement_flags_posn
_atom_site_refinement_flags_adp
_atom_site_refinement_flags_occupancy
_atom_site_disorder_assembly
_atom_site_disorder_group
Br1 Br 0.51102(2) 0.61835(4) 0.39605(2) 0.05411(18) Uani 1 1 d . . . . .
O1 O 0.41454(7) 0.5286(3) 0.36599(11) 0.0370(6) Uani 1 1 d . . . . .
H1 H 0.3960 0.5445 0.3882 0.055 Uiso 1 1 calc R U . . .
C1 C 0.35140(10) 0.3918(3) 0.24539(16) 0.0301(8) Uani 1 1 d . . . . .
H13 H 0.3248 0.3724 0.2363 0.036 Uiso 1 1 calc R U . . .
N1I N 0.4549(2) 0.2358(9) 0.4084(5) 0.0307(17) Uani 0.5 1 d . . P A -1
C1I C 0.4765(2) 0.2105(9) 0.3621(3) 0.0396(19) Uani 0.5 1 d . . P A -1
H1I H 0.5036 0.2256 0.3601 0.048 Uiso 0.5 1 calc R U P A -1
O1W O 0.43490(9) 0.5956(3) 0.52424(17) 0.0460(7) Uani 1 1 d . . . . .
O2 O 0.46680(8) 0.4691(3) 0.28495(17) 0.0607(9) Uani 1 1 d . . . . .
H2 H 0.4693 0.5141 0.3163 0.091 Uiso 1 1 calc R U . . .
C2 C 0.36126(10) 0.4517(3) 0.29976(15) 0.0291(7) Uani 1 1 d . . . . .
N2I N 0.45371(17) 0.1608(7) 0.3192(2) 0.0315(13) Uani 0.5 1 d . . P A -1
C2I C 0.4176(2) 0.2004(7) 0.3944(4) 0.0291(15) Uani 0.5 1 d . . P A -1
H2I H 0.3957 0.2084 0.4188 0.035 Uiso 0.5 1 calc R U P A -1
O2W O 0.48427(14) 0.0265(5) -0.0145(2) 0.0389(12) Uani 0.5 1 d . . P B -1
O3 O 0.44519(9) 0.3597(3) 0.17683(17) 0.0629(10) Uani 1 1 d . . . . .
H3 H 0.4659 0.3996 0.1860 0.094 Uiso 1 1 calc R U . . .
C3 C 0.40035(10) 0.4770(3) 0.31285(17) 0.0329(8) Uani 1 1 d . . . . .
N3I N 0.52842(15) 0.0448(6) 0.1755(2) 0.0276(12) Uani 0.5 1 d . . P A -1
C3I C 0.4183(11) 0.151(4) 0.3380(18) 0.027(5) Uani 0.5 1 d . . P A -1
H3I H 0.3967 0.1150 0.3159 0.032 Uiso 0.5 1 calc R U P A -1
O4 O 0.43053(7) 0.1611(2) 0.07219(12) 0.0380(6) Uani 1 1 d . . . . .
H4 H 0.4268 0.2421 0.0762 0.057 Uiso 1 1 calc R U . . .
C4 C 0.42792(11) 0.4477(4) 0.2718(2) 0.0422(10) Uani 1 1 d . . . . .
N4I N 0.5503(2) 0.1755(9) 0.1094(4) 0.0354(18) Uani 0.5 1 d . . P A -1
C4I C 0.4688(3) 0.2946(8) 0.4652(3) 0.0406(19) Uani 0.5 1 d . . P A -1
H4I1 H 0.4471 0.3028 0.4920 0.061 Uiso 0.5 1 calc R U P A -1
H4I2 H 0.4890 0.2384 0.4839 0.061 Uiso 0.5 1 calc R U P A -1
H4I3 H 0.4797 0.3817 0.4577 0.061 Uiso 0.5 1 calc R U P A -1
O5 O 0.44842(8) -0.0876(3) 0.08335(13) 0.0440(7) Uani 1 1 d . . . . .
H5 H 0.4589 -0.1531 0.1002 0.066 Uiso 1 1 calc R U . . .
C5 C 0.41739(12) 0.3905(3) 0.2177(2) 0.0431(10) Uani 1 1 d . . . . .
C5I C 0.4669(2) 0.1195(8) 0.2607(3) 0.0398(19) Uani 0.5 1 d . . P A -1
H5I1 H 0.4821 0.1913 0.2431 0.048 Uiso 0.5 1 calc R U P A -1
H5I2 H 0.4441 0.1019 0.2337 0.048 Uiso 0.5 1 calc R U P A -1
O6 O 0.41036(7) -0.2526(2) 0.16113(11) 0.0323(6) Uani 1 1 d . . . . .
H6 H 0.4303 -0.2672 0.1418 0.048 Uiso 1 1 calc R U . . .
C6 C 0.37891(11) 0.3588(3) 0.20341(16) 0.0319(8) Uani 1 1 d . . . . .
C6I C 0.4917(2) -0.0028(9) 0.2661(3) 0.0325(18) Uani 0.5 1 d . . P A -1
H6I1 H 0.5153 0.0167 0.2911 0.039 Uiso 0.5 1 calc R U P A -1
H6I2 H 0.4770 -0.0725 0.2863 0.039 Uiso 0.5 1 calc R U P A -1
O7 O 0.42260(6) -0.2344(2) 0.29385(10) 0.0285(5) Uani 1 1 d . . . . .
H7 H 0.4138 -0.2580 0.2601 0.043 Uiso 1 1 calc R U . . .
C7 C 0.36859(11) 0.2900(3) 0.14493(17) 0.0351(8) Uani 1 1 d . . . . .
H16 H 0.3843 0.3323 0.1136 0.042 Uiso 1 1 calc R U . . .
C7I C 0.5034(2) -0.0518(8) 0.2059(4) 0.0297(16) Uani 0.5 1 d . . P A -1
H7I1 H 0.5177 -0.1357 0.2111 0.036 Uiso 0.5 1 calc R U P A -1
H7I2 H 0.4798 -0.0690 0.1805 0.036 Uiso 0.5 1 calc R U P A -1
O8 O 0.43616(7) -0.1901(3) 0.41381(11) 0.0353(6) Uani 1 1 d . . . . .
H8 H 0.4483 -0.2414 0.3918 0.053 Uiso 1 1 calc R U . . .
C8 C 0.36279(9) 0.0602(3) 0.18724(14) 0.0248(7) Uani 1 1 d . . . . .
H17 H 0.3432 0.0946 0.2116 0.030 Uiso 1 1 calc R U . . .
C8I C 0.5209(2) 0.0989(8) 0.1226(3) 0.0322(16) Uani 0.5 1 d . . P A -1
H8I H 0.4981 0.0849 0.0981 0.039 Uiso 0.5 1 calc R U P A -1
O9 O 0.38401(8) -0.0607(2) 0.47860(10) 0.0353(6) Uani 1 1 d . . . . .
H9 H 0.4036 -0.1047 0.4900 0.053 Uiso 1 1 calc R U . . .
C9 C 0.38101(10) 0.1458(3) 0.14869(15) 0.0274(7) Uani 1 1 d . . . . .
C9I C 0.5790(11) 0.174(4) 0.1545(18) 0.037(9) Uani 0.5 1 d . . P A -1
H9I H 0.6032 0.2197 0.1562 0.044 Uiso 0.5 1 calc R U P A -1
O10 O 0.34947(8) 0.1378(2) 0.54301(10) 0.0375(6) Uani 1 1 d . . . . .
H10 H 0.3599 0.0675 0.5323 0.056 Uiso 1 1 calc R U . . .
C10 C 0.41022(10) 0.0934(3) 0.11427(15) 0.0283(7) Uani 1 1 d . . . . .
C10I C 0.5637(2) 0.0890(8) 0.1974(4) 0.0346(17) Uani 0.5 1 d . . P A -1
H10I H 0.5758 0.0663 0.2349 0.042 Uiso 0.5 1 calc R U P A -1
O11 O 0.37251(7) 0.3917(2) 0.55261(10) 0.0323(5) Uani 1 1 d . . . . .
H11 H 0.3751 0.3296 0.5772 0.048 Uiso 1 1 calc R U . . .
C11 C 0.42034(10) -0.0383(3) 0.11871(16) 0.0325(8) Uani 1 1 d . . . . .
C11I C 0.5528(3) 0.2533(11) 0.0559(6) 0.053(2) Uani 0.5 1 d . . P A -1
H11A H 0.5775 0.3013 0.0568 0.079 Uiso 0.5 1 calc R U P A -1
H11B H 0.5513 0.1956 0.0208 0.079 Uiso 0.5 1 calc R U P A -1
H11C H 0.5312 0.3160 0.0535 0.079 Uiso 0.5 1 calc R U P A -1
O12 O 0.36626(7) 0.5585(2) 0.45954(10) 0.0319(5) Uani 1 1 d . . . . .
H12 H 0.3826 0.5597 0.4884 0.048 Uiso 1 1 calc R U . . .
C12 C 0.40122(10) -0.1207(3) 0.15772(15) 0.0266(7) Uani 1 1 d . . . . .
C13 C 0.37174(9) -0.0736(3) 0.19201(14) 0.0232(7) Uani 1 1 d . . . . .
C14 C 0.34932(9) -0.1646(3) 0.23264(14) 0.0259(7) Uani 1 1 d . . . . .
H14 H 0.3589 -0.2557 0.2254 0.031 Uiso 1 1 calc R U . . .
C15 C 0.33251(10) -0.0686(3) 0.33391(15) 0.0285(7) Uani 1 1 d . . . . .
H15 H 0.3084 -0.0399 0.3163 0.034 Uiso 1 1 calc R U . . .
C16 C 0.35841(9) -0.1344(3) 0.29822(15) 0.0259(7) Uani 1 1 d . . . . .
C17 C 0.39357(9) -0.1751(3) 0.32474(15) 0.0259(7) Uani 1 1 d . . . . .
C18 C 0.40190(10) -0.1530(3) 0.38512(15) 0.0278(7) Uani 1 1 d . . . . .
C19 C 0.37519(10) -0.0871(3) 0.41936(14) 0.0282(7) Uani 1 1 d . . . . .
C20 C 0.34022(10) -0.0430(3) 0.39405(15) 0.0284(7) Uani 1 1 d . . . . .
C21 C 0.31218(10) 0.0313(3) 0.43292(16) 0.0318(8) Uani 1 1 d . . . . .
H21 H 0.3145 -0.0094 0.4735 0.038 Uiso 1 1 calc R U . . .
C22 C 0.32134(9) 0.2649(3) 0.39377(15) 0.0282(7) Uani 1 1 d . . . . .
H22 H 0.3096 0.2371 0.3568 0.034 Uiso 1 1 calc R U . . .
C23 C 0.32498(9) 0.1739(3) 0.44029(15) 0.0277(7) Uani 1 1 d . . . . .
C24 C 0.34257(10) 0.2176(3) 0.49368(15) 0.0291(7) Uani 1 1 d . . . . .
C25 C 0.35489(10) 0.3462(3) 0.50071(15) 0.0285(7) Uani 1 1 d . . . . .
C26 C 0.35101(9) 0.4335(3) 0.45311(15) 0.0268(7) Uani 1 1 d . . . . .
C27 C 0.33401(9) 0.3941(3) 0.39875(15) 0.0266(7) Uani 1 1 d . . . . .
C28 C 0.33155(10) 0.4889(4) 0.34558(15) 0.0319(8) Uani 1 1 d . . . . .
H28 H 0.3396 0.5770 0.3616 0.038 Uiso 1 1 calc R U . . .
C29 C 0.32579(11) 0.3036(3) 0.12464(16) 0.0349(8) Uani 1 1 d . . . . .
H29A H 0.3095 0.2627 0.1550 0.042 Uiso 1 1 calc R U . . .
H29B H 0.3191 0.3981 0.1225 0.042 Uiso 1 1 calc R U . . .
C30 C 0.31615(12) 0.2406(4) 0.06432(16) 0.0407(9) Uani 1 1 d . . . . .
H30A H 0.2885 0.2527 0.0540 0.061 Uiso 1 1 calc R U . . .
H30B H 0.3317 0.2820 0.0338 0.061 Uiso 1 1 calc R U . . .
H30C H 0.3221 0.1465 0.0663 0.061 Uiso 1 1 calc R U . . .
C31 C 0.30565(10) -0.1646(4) 0.21660(16) 0.0320(8) Uani 1 1 d . . . . .
H31A H 0.2919 -0.2136 0.2475 0.038 Uiso 1 1 calc R U . . .
H31B H 0.2959 -0.0731 0.2163 0.038 Uiso 1 1 calc R U . . .
C32 C 0.29666(11) -0.2263(4) 0.15643(17) 0.0437(10) Uani 1 1 d . . . . .
H32A H 0.2685 -0.2244 0.1479 0.066 Uiso 1 1 calc R U . . .
H32B H 0.3098 -0.1770 0.1255 0.066 Uiso 1 1 calc R U . . .
H32C H 0.3058 -0.3175 0.1568 0.066 Uiso 1 1 calc R U . . .
C33 C 0.26978(10) 0.0171(4) 0.41184(17) 0.0352(8) Uani 1 1 d . . . . .
H33A H 0.2640 -0.0768 0.4043 0.042 Uiso 1 1 calc R U . . .
H33B H 0.2655 0.0652 0.3737 0.042 Uiso 1 1 calc R U . . .
C34 C 0.24211(11) 0.0704(4) 0.45777(17) 0.0412(9) Uani 1 1 d . . . . .
H34A H 0.2152 0.0596 0.4427 0.062 Uiso 1 1 calc R U . . .
H34B H 0.2459 0.0219 0.4953 0.062 Uiso 1 1 calc R U . . .
H34C H 0.2475 0.1638 0.4648 0.062 Uiso 1 1 calc R U . . .
C35 C 0.29071(11) 0.5055(4) 0.31932(17) 0.0378(9) Uani 1 1 d . . . . .
H35A H 0.2799 0.4183 0.3083 0.045 Uiso 1 1 calc R U . . .
H35B H 0.2914 0.5592 0.2825 0.045 Uiso 1 1 calc R U . . .
C36 C 0.26435(13) 0.5724(5) 0.3641(2) 0.0533(11) Uani 1 1 d . . . . .
H36A H 0.2381 0.5820 0.3461 0.080 Uiso 1 1 calc R U . . .
H36B H 0.2633 0.5186 0.4003 0.080 Uiso 1 1 calc R U . . .
H36C H 0.2748 0.6593 0.3745 0.080 Uiso 1 1 calc R U . . .
H1WB H 0.4411(14) 0.553(5) 0.554(2) 0.052(15) Uiso 1 1 d . . . . .
H1WA H 0.449(3) 0.615(10) 0.495(5) 0.21(5) Uiso 1 1 d . . . . .

loop_
_atom_site_aniso_label
_atom_site_aniso_U_11
_atom_site_aniso_U_22
_atom_site_aniso_U_33
_atom_site_aniso_U_23
_atom_site_aniso_U_13
_atom_site_aniso_U_12
Br1 0.0261(2) 0.0431(3) 0.0929(4) 0.0083(2) -0.0004(2) -0.00100(17)
O1 0.0292(13) 0.0386(14) 0.0438(15) 0.0013(12) 0.0087(11) -0.0051(11)
C1 0.0291(18) 0.0236(17) 0.0383(19) 0.0023(14) 0.0085(15) 0.0042(14)
N1I 0.027(4) 0.033(5) 0.032(5) -0.008(4) 0.010(3) -0.002(3)
C1I 0.023(4) 0.065(6) 0.031(4) -0.009(4) 0.009(3) 0.000(4)
O1W 0.0475(17) 0.0311(15) 0.059(2) -0.0001(14) -0.0079(16) -0.0027(13)
O2 0.0305(14) 0.0547(19) 0.099(3) -0.0331(18) 0.0266(15) -0.0193(13)
C2 0.0312(18) 0.0215(17) 0.0352(19) 0.0050(14) 0.0081(14) 0.0055(14)
N2I 0.023(3) 0.047(4) 0.025(3) -0.008(3) 0.002(2) 0.006(3)
C2I 0.022(4) 0.024(4) 0.042(5) 0.003(3) 0.018(3) 0.001(3)
O2W 0.030(3) 0.047(3) 0.040(3) 0.015(2) 0.003(2) -0.001(2)
O3 0.0448(17) 0.0460(17) 0.101(3) -0.0329(17) 0.0465(18) -0.0243(14)
C3 0.0323(19) 0.0213(17) 0.045(2) 0.0036(15) 0.0054(16) -0.0028(14)
N3I 0.021(3) 0.035(3) 0.028(3) -0.009(2) 0.000(2) 0.004(2)
C3I 0.028(7) 0.021(10) 0.031(7) -0.004(6) 0.006(6) -0.002(6)
O4 0.0416(15) 0.0252(12) 0.0493(16) 0.0012(11) 0.0293(12) -0.0024(11)
C4 0.033(2) 0.0241(18) 0.070(3) -0.0052(18) 0.0170(19) -0.0090(15)
N4I 0.032(5) 0.041(5) 0.034(5) -0.008(4) 0.011(4) -0.006(4)
C4I 0.060(6) 0.043(5) 0.020(4) -0.011(3) 0.015(4) -0.007(4)
O5 0.0519(16) 0.0285(14) 0.0543(17) 0.0128(12) 0.0371(14) 0.0177(12)
C5 0.040(2) 0.0224(18) 0.069(3) -0.0105(18) 0.031(2) -0.0091(16)
C5I 0.029(4) 0.066(5) 0.025(4) -0.003(3) 0.003(3) 0.013(4)
O6 0.0368(14) 0.0226(12) 0.0390(14) 0.0003(10) 0.0205(11) 0.0048(10)
C6 0.038(2) 0.0172(16) 0.042(2) -0.0013(14) 0.0188(16) -0.0019(14)
C6I 0.032(5) 0.047(5) 0.018(5) 0.003(3) 0.002(3) 0.006(3)
O7 0.0272(12) 0.0302(13) 0.0287(12) -0.0086(10) 0.0088(9) 0.0029(10)
C7 0.042(2) 0.0248(18) 0.040(2) -0.0003(15) 0.0189(16) 0.0016(15)
C7I 0.025(4) 0.034(4) 0.030(4) -0.003(3) 0.005(3) 0.004(3)
O8 0.0359(14) 0.0357(14) 0.0347(13) -0.0060(11) 0.0069(11) 0.0075(11)
C8 0.0219(16) 0.0261(17) 0.0268(16) -0.0036(13) 0.0074(13) -0.0008(13)
C8I 0.027(4) 0.044(5) 0.026(4) -0.002(3) 0.002(3) -0.007(3)
O9 0.0452(15) 0.0333(14) 0.0283(13) 0.0017(10) 0.0120(11) 0.0094(11)
C9 0.0294(17) 0.0196(16) 0.0339(18) -0.0026(13) 0.0092(14) 0.0002(13)
C9I 0.029(8) 0.025(13) 0.057(18) -0.013(11) -0.002(9) -0.005(7)
O10 0.0550(17) 0.0312(14) 0.0271(13) 0.0034(10) 0.0123(11) 0.0077(12)
C10 0.0322(18) 0.0221(17) 0.0318(18) 0.0013(13) 0.0164(14) -0.0051(14)
C10I 0.033(4) 0.036(4) 0.035(4) -0.010(4) -0.008(4) 0.008(4)
O11 0.0378(14) 0.0340(13) 0.0254(12) 0.0025(10) 0.0038(10) 0.0023(11)
C11 0.0311(18) 0.0268(18) 0.041(2) -0.0022(15) 0.0192(15) 0.0013(14)
C11I 0.059(7) 0.054(6) 0.045(7) 0.008(5) 0.003(6) -0.014(5)
O12 0.0344(13) 0.0315(13) 0.0297(13) 0.0008(10) 0.0014(10) 0.0026(10)
C12 0.0261(17) 0.0218(16) 0.0326(18) -0.0018(13) 0.0091(14) -0.0005(13)
C13 0.0216(15) 0.0238(16) 0.0246(16) -0.0018(13) 0.0042(13) -0.0031(13)
C14 0.0250(16) 0.0252(17) 0.0282(17) -0.0028(13) 0.0103(13) -0.0036(13)
C15 0.0251(16) 0.0272(17) 0.0340(18) -0.0007(14) 0.0101(14) -0.0036(14)
C16 0.0272(17) 0.0191(16) 0.0323(18) -0.0016(13) 0.0133(14) -0.0069(13)
C17 0.0268(17) 0.0183(15) 0.0338(18) -0.0002(13) 0.0150(14) -0.0040(13)
C18 0.0308(18) 0.0236(16) 0.0298(18) 0.0005(13) 0.0100(14) -0.0019(14)
C19 0.0390(19) 0.0237(17) 0.0231(17) 0.0002(13) 0.0155(14) -0.0011(14)
C20 0.0320(18) 0.0230(17) 0.0315(18) -0.0009(14) 0.0166(14) -0.0020(14)
C21 0.0339(19) 0.0315(19) 0.0310(18) -0.0014(15) 0.0160(15) 0.0007(15)
C22 0.0209(16) 0.0340(19) 0.0303(17) -0.0053(14) 0.0071(13) 0.0059(13)
C23 0.0262(17) 0.0291(17) 0.0286(17) 0.0003(14) 0.0130(14) 0.0060(14)
C24 0.0298(18) 0.0295(18) 0.0290(18) 0.0033(14) 0.0141(14) 0.0070(14)
C25 0.0257(17) 0.0355(19) 0.0251(17) -0.0009(14) 0.0101(13) 0.0086(14)
C26 0.0229(16) 0.0266(17) 0.0314(18) 0.0002(14) 0.0056(13) 0.0054(13)
C27 0.0212(16) 0.0295(17) 0.0295(17) -0.0013(14) 0.0066(13) 0.0093(13)
C28 0.0329(19) 0.0323(19) 0.0308(18) 0.0019(15) 0.0034(15) 0.0087(15)
C29 0.045(2) 0.0268(18) 0.0345(19) 0.0032(15) 0.0158(16) 0.0072(16)
C30 0.050(2) 0.040(2) 0.034(2) 0.0024(17) 0.0153(17) 0.0077(18)
C31 0.0253(17) 0.0329(18) 0.0384(19) -0.0015(15) 0.0110(14) -0.0062(14)
C32 0.034(2) 0.056(3) 0.042(2) -0.0114(19) 0.0070(17) -0.0132(18)
C33 0.0340(19) 0.0358(19) 0.037(2) -0.0050(16) 0.0136(16) 0.0002(16)
C34 0.0327(19) 0.052(2) 0.040(2) -0.0100(18) 0.0152(16) -0.0023(17)
C35 0.037(2) 0.040(2) 0.037(2) -0.0028(16) 0.0038(16) 0.0099(16)
C36 0.043(2) 0.066(3) 0.052(3) -0.007(2) 0.0054(19) 0.023(2)

loop_
_atom_type_symbol
_atom_type_description
_atom_type_scat_dispersion_real
_atom_type_scat_dispersion_imag
_atom_type_scat_source
C C 0.0040 0.0020 'XDISP Program in WinGX L.Kissel & R.H.Pratt Acta Cryst A46 170 1990'
H H 0.0000 0.0000 'XDISP Program in WinGX L.Kissel & R.H.Pratt Acta Cryst A46 170 1990'
N N 0.0076 0.0040 'XDISP Program in WinGX L.Kissel & R.H.Pratt Acta Cryst A46 170 1990'
O O 0.0132 0.0074 'XDISP Program in WinGX L.Kissel & R.H.Pratt Acta Cryst A46 170 1990'
Br Br -0.7406 2.7887 'XDISP Program in WinGX L.Kissel & R.H.Pratt Acta Cryst A46 170 1990'

loop_
_geom_angle_atom_site_label_1
_geom_angle_atom_site_label_2
_geom_angle_atom_site_label_3
_geom_angle
C3 O1 H1 109.5
C2 C1 C6 122.9(3)
C2 C1 H13 118.5
C6 C1 H13 118.5
C1I N1I C2I 108.8(9)
C1I N1I C4I 125.7(7)
C2I N1I C4I 125.5(9)
N2I C1I N1I 108.0(7)
N2I C1I H1I 126.0
N1I C1I H1I 126.0
H1WB O1W H1WA 127(8)
C4 O2 H2 109.5
C3 C2 C1 117.8(3)
C3 C2 C28 118.8(3)
C1 C2 C28 123.4(3)
C3I N2I C1I 109.3(18)
C3I N2I C5I 126.2(18)
C1I N2I C5I 124.4(6)
N1I C2I C3I 105.1(17)
N1I C2I H2I 127.5
C3I C2I H2I 127.5
C5 O3 H3 109.5
O1 C3 C4 115.4(3)
O1 C3 C2 124.2(3)
C4 C3 C2 120.3(3)
C8I N3I C10I 108.9(6)
C8I N3I C7I 126.1(6)
C10I N3I C7I 125.0(6)
N2I C3I C2I 109(3)
N2I C3I H3I 125.6
C2I C3I H3I 125.6
C10 O4 H4 109.5
O2 C4 C3 120.8(4)
O2 C4 C5 118.3(3)
C3 C4 C5 120.8(3)
C8I N4I C9I 111.3(18)
C8I N4I C11I 125.4(9)
C9I N4I C11I 123.3(18)
N1I C4I H4I1 109.5
N1I C4I H4I2 109.5
H4I1 C4I H4I2 109.5
N1I C4I H4I3 109.5
H4I1 C4I H4I3 109.5
H4I2 C4I H4I3 109.5
C11 O5 H5 109.5
C4 C5 O3 120.7(4)
C4 C5 C6 121.0(3)
O3 C5 C6 118.2(4)
N2I C5I C6I 111.0(6)
N2I C5I H5I1 109.4
C6I C5I H5I1 109.4
N2I C5I H5I2 109.4
C6I C5I H5I2 109.4
H5I1 C5I H5I2 108.0
C12 O6 H6 109.5
C5 C6 C1 117.0(3)
C5 C6 C7 119.7(3)
C1 C6 C7 123.3(3)
C7I C6I C5I 111.8(7)
C7I C6I H6I1 109.3
C5I C6I H6I1 109.3
C7I C6I H6I2 109.3
C5I C6I H6I2 109.3
H6I1 C6I H6I2 107.9
C17 O7 H7 109.5
C6 C7 C9 109.9(3)
C6 C7 C29 113.9(3)
C9 C7 C29 111.5(3)
C6 C7 H16 107.1
C9 C7 H16 107.1
C29 C7 H16 107.1
N3I C7I C6I 111.7(6)
N3I C7I H7I1 109.3
C6I C7I H7I1 109.3
N3I C7I H7I2 109.3
C6I C7I H7I2 109.3
H7I1 C7I H7I2 107.9
C18 O8 H8 109.5
C9 C8 C13 123.5(3)
C9 C8 H17 118.2
C13 C8 H17 118.2
N4I C8I N3I 108.8(7)
N4I C8I H8I 125.6
N3I C8I H8I 125.6
C19 O9 H9 109.5
C8 C9 C10 117.1(3)
C8 C9 C7 120.1(3)
C10 C9 C7 122.8(3)
N4I C9I C10I 103(3)
N4I C9I H9I 128.4
C10I C9I H9I 128.4
C24 O10 H10 109.5
O4 C10 C11 113.5(3)
O4 C10 C9 125.6(3)
C11 C10 C9 120.9(3)
N3I C10I C9I 107.9(16)
N3I C10I H10I 126.1
C9I C10I H10I 126.1
C25 O11 H11 109.5
O5 C11 C10 119.6(3)
O5 C11 C12 120.2(3)
C10 C11 C12 120.2(3)
N4I C11I H11A 109.5
N4I C11I H11B 109.5
H11A C11I H11B 109.5
N4I C11I H11C 109.5
H11A C11I H11C 109.5
H11B C11I H11C 109.5
C26 O12 H12 109.5
O6 C12 C13 118.5(3)
O6 C12 C11 120.5(3)
C13 C12 C11 120.9(3)
C12 C13 C8 117.4(3)
C12 C13 C14 121.3(3)
C8 C13 C14 121.4(3)
C16 C14 C13 111.3(3)
C16 C14 C31 112.9(3)
C13 C14 C31 112.0(3)
C16 C14 H14 106.7
C13 C14 H14 106.7
C31 C14 H14 106.7
C20 C15 C16 123.0(3)
C20 C15 H15 118.5
C16 C15 H15 118.5
C17 C16 C15 117.7(3)
C17 C16 C14 119.7(3)
C15 C16 C14 122.6(3)
O7 C17 C18 115.7(3)
O7 C17 C16 123.6(3)
C18 C17 C16 120.7(3)
O8 C18 C17 123.5(3)
O8 C18 C19 116.6(3)
C17 C18 C19 119.9(3)
O9 C19 C20 119.2(3)
O9 C19 C18 120.0(3)
C20 C19 C18 120.8(3)
C19 C20 C15 117.8(3)
C19 C20 C21 119.1(3)
C15 C20 C21 123.1(3)
C23 C21 C33 113.2(3)
C23 C21 C20 110.3(3)
C33 C21 C20 113.3(3)
C23 C21 H21 106.5
C33 C21 H21 106.5
C20 C21 H21 106.5
C27 C22 C23 123.4(3)
C27 C22 H22 118.3
C23 C22 H22 118.3
C24 C23 C22 116.9(3)
C24 C23 C21 120.8(3)
C22 C23 C21 122.3(3)
C25 C24 O10 115.0(3)
C25 C24 C23 121.4(3)
O10 C24 C23 123.6(3)
O11 C25 C24 122.7(3)
O11 C25 C26 117.5(3)
C24 C25 C26 119.8(3)
O12 C26 C27 120.2(3)
O12 C26 C25 118.9(3)
C27 C26 C25 120.8(3)
C22 C27 C26 117.7(3)
C22 C27 C28 121.8(3)
C26 C27 C28 120.5(3)
C35 C28 C2 113.8(3)
C35 C28 C27 113.3(3)
C2 C28 C27 110.4(3)
C35 C28 H28 106.3
C2 C28 H28 106.3
C27 C28 H28 106.3
C30 C29 C7 113.6(3)
C30 C29 H29A 108.9
C7 C29 H29A 108.9
C30 C29 H29B 108.9
C7 C29 H29B 108.9
H29A C29 H29B 107.7
C29 C30 H30A 109.5
C29 C30 H30B 109.5
H30A C30 H30B 109.5
C29 C30 H30C 109.5
H30A C30 H30C 109.5
H30B C30 H30C 109.5
C32 C31 C14 112.0(3)
C32 C31 H31A 109.2
C14 C31 H31A 109.2
C32 C31 H31B 109.2
C14 C31 H31B 109.2
H31A C31 H31B 107.9
C31 C32 H32A 109.5
C31 C32 H32B 109.5
H32A C32 H32B 109.5
C31 C32 H32C 109.5
H32A C32 H32C 109.5
H32B C32 H32C 109.5
C21 C33 C34 111.9(3)
C21 C33 H33A 109.2
C34 C33 H33A 109.2
C21 C33 H33B 109.2
C34 C33 H33B 109.2
H33A C33 H33B 107.9
C33 C34 H34A 109.5
C33 C34 H34B 109.5
H34A C34 H34B 109.5
C33 C34 H34C 109.5
H34A C34 H34C 109.5
H34B C34 H34C 109.5
C28 C35 C36 111.0(3)
C28 C35 H35A 109.4
C36 C35 H35A 109.4
C28 C35 H35B 109.4
C36 C35 H35B 109.4
H35A C35 H35B 108.0
C35 C36 H36A 109.5
C35 C36 H36B 109.5
H36A C36 H36B 109.5
C35 C36 H36C 109.5
H36A C36 H36C 109.5
H36B C36 H36C 109.5

loop_
_geom_bond_atom_site_label_1
_geom_bond_atom_site_label_2
_geom_bond_distance
O1 C3 1.373(4)
O1 H1 0.8400
C1 C2 1.392(5)
C1 C6 1.401(5)
C1 H13 0.9500
N1I C1I 1.324(12)
N1I C2I 1.359(11)
N1I C4I 1.469(12)
C1I N2I 1.318(10)
C1I H1I 0.9500
O1W H1WB 0.81(5)
O1W H1WA 0.85(12)
O2 C4 1.377(5)
O2 H2 0.8400
C2 C3 1.390(5)
C2 C28 1.525(5)
N2I C3I 1.31(4)
N2I C5I 1.465(9)
C2I C3I 1.36(4)
C2I H2I 0.9500
O3 C5 1.385(4)
O3 H3 0.8400
C3 C4 1.380(5)
N3I C8I 1.322(9)
N3I C10I 1.370(9)
N3I C7I 1.488(9)
C3I H3I 0.9500
O4 C10 1.380(4)
O4 H4 0.8400
C4 C5 1.380(6)
N4I C8I 1.321(11)
N4I C9I 1.39(4)
N4I C11I 1.443(13)
C4I H4I1 0.9800
C4I H4I2 0.9800
C4I H4I3 0.9800
O5 C11 1.368(4)
O5 H5 0.8400
C5 C6 1.389(6)
C5I C6I 1.512(11)
C5I H5I1 0.9900
C5I H5I2 0.9900
O6 C12 1.379(4)
O6 H6 0.8400
C6 C7 1.515(5)
C6I C7I 1.508(11)
C6I H6I1 0.9900
C6I H6I2 0.9900
O7 C17 1.377(4)
O7 H7 0.8400
C7 C9 1.531(5)
C7 C29 1.531(5)
C7 H16 1.0000
C7I H7I1 0.9900
C7I H7I2 0.9900
O8 C18 1.374(4)
O8 H8 0.8400
C8 C9 1.393(5)
C8 C13 1.399(5)
C8 H17 0.9500
C8I H8I 0.9500
O9 C19 1.376(4)
O9 H9 0.8400
C9 C10 1.396(5)
C9I C10I 1.41(4)
C9I H9I 0.9500
O10 C24 1.384(4)
O10 H10 0.8400
C10 C11 1.388(5)
C10I H10I 0.9500
O11 C25 1.370(4)
O11 H11 0.8400
C11 C12 1.394(5)
C11I H11A 0.9800
C11I H11B 0.9800
C11I H11C 0.9800
O12 C26 1.382(4)
O12 H12 0.8400
C12 C13 1.383(4)
C13 C14 1.529(4)
C14 C16 1.521(5)
C14 C31 1.532(5)
C14 H14 1.0000
C15 C20 1.388(5)
C15 C16 1.392(5)
C15 H15 0.9500
C16 C17 1.390(5)
C17 C18 1.390(5)
C18 C19 1.392(5)
C19 C20 1.386(5)
C20 C21 1.525(4)
C21 C23 1.523(5)
C21 C33 1.524(5)
C21 H21 1.0000
C22 C27 1.388(5)
C22 C23 1.396(5)
C22 H22 0.9500
C23 C24 1.393(5)
C24 C25 1.383(5)
C25 C26 1.390(5)
C26 C27 1.390(5)
C27 C28 1.533(5)
C28 C35 1.512(5)
C28 H28 1.0000
C29 C30 1.521(5)
C29 H29A 0.9900
C29 H29B 0.9900
C30 H30A 0.9800
C30 H30B 0.9800
C30 H30C 0.9800
C31 C32 1.508(5)
C31 H31A 0.9900
C31 H31B 0.9900
C32 H32A 0.9800
C32 H32B 0.9800
C32 H32C 0.9800
C33 C34 1.528(5)
C33 H33A 0.9900
C33 H33B 0.9900
C34 H34A 0.9800
C34 H34B 0.9800
C34 H34C 0.9800
C35 C36 1.538(5)
C35 H35A 0.9900
C35 H35B 0.9900
C36 H36A 0.9800
C36 H36B 0.9800
C36 H36C 0.9800

loop_
_geom_hbond_atom_site_label_D
_geom_hbond_atom_site_label_H
_geom_hbond_atom_site_label_A
_geom_hbond_distance_DH
_geom_hbond_distance_HA
_geom_hbond_distance_DA
_geom_hbond_angle_DHA
_geom_hbond_site_symmetry_A
O1 H1 O12 0.84 1.94 2.742(3) 160.2 .
C1I H1I O3 0.95 2.40 3.243(8) 147.6 2_655
O2 H2 Br1 0.84 2.49 3.244(3) 150.6 .
O2 H2 O1 0.84 2.23 2.674(4) 113.0 .
O3 H3 Br1 0.84 3.01 3.472(3) 116.7 2_655
O3 H3 O2 0.84 2.33 2.742(5) 111.0 .
O3 H3 O2 0.84 2.48 3.310(4) 167.7 2_655
O4 H4 O1W 0.84 2.05 2.706(4) 135.0 6_565
O4 H4 O3 0.84 2.61 3.122(4) 120.7 .
C4I H4I3 Br1 0.98 3.00 3.943(9) 162.4 .
O5 H5 Br1 0.84 2.55 3.327(2) 155.1 2_645
C5I H5I1 O3 0.99 2.57 3.156(9) 117.7 .
O6 H6 Br1 0.84 2.51 3.311(2) 160.5 2_645
O6 H6 O5 0.84 2.35 2.783(3) 113.0 .
C6I H6I2 O7 0.99 2.51 3.424(9) 153.9 .
O7 H7 O6 0.84 2.21 2.992(3) 153.8 .
C7I H7I1 O7 0.99 2.29 3.152(7) 144.5 2_655
C7I H7I2 O5 0.99 2.40 3.294(9) 150.0 .
O8 H8 Br1 0.84 2.59 3.268(2) 138.9 1_545
O8 H8 O7 0.84 2.33 2.746(3) 110.7 .
C8I H8I O4 0.95 2.50 3.330(8) 145.9 .
C8I H8I O5 0.95 2.47 3.231(8) 137.5 .
O9 H9 O4 0.84 2.11 2.783(4) 136.9 6_556
O9 H9 O8 0.84 2.25 2.695(3) 113.1 .
O10 H10 O9 0.84 1.98 2.777(3) 158.4 .
O11 H11 O6 0.84 2.33 3.060(3) 144.9 6_556
O11 H11 O10 0.84 2.26 2.709(4) 113.4 .
C11I H11B O5 0.98 2.58 3.544(13) 167.9 5_655
O12 H12 O1W 0.84 1.98 2.750(4) 152.4 .
O12 H12 O11 0.84 2.27 2.691(3) 111.3 .
O1W H1WB Br1 0.81(5) 2.62(5) 3.337(3) 148(4) 5_666

loop_
_geom_torsion_atom_site_label_1
_geom_torsion_atom_site_label_2
_geom_torsion_atom_site_label_3
_geom_torsion_atom_site_label_4
_geom_torsion
C2I N1I C1I N2I 0.3(10)
C4I N1I C1I N2I -178.7(8)
C6 C1 C2 C3 -1.3(5)
C6 C1 C2 C28 179.5(3)
N1I C1I N2I C3I -2(2)
N1I C1I N2I C5I -179.7(7)
C1I N1I C2I C3I 1.0(19)
C4I N1I C2I C3I -179.9(18)
C1 C2 C3 O1 -176.2(3)
C28 C2 C3 O1 3.1(5)
C1 C2 C3 C4 2.4(5)
C28 C2 C3 C4 -178.3(3)
C1I N2I C3I C2I 2(3)
C5I N2I C3I C2I -179.7(13)
N1I C2I C3I N2I -2(3)
O1 C3 C4 O2 0.5(5)
C2 C3 C4 O2 -178.3(3)
O1 C3 C4 C5 177.4(3)
C2 C3 C4 C5 -1.3(6)
O2 C4 C5 O3 -2.1(6)
C3 C4 C5 O3 -179.2(4)
O2 C4 C5 C6 175.9(4)
C3 C4 C5 C6 -1.2(6)
C3I N2I C5I C6I -108(2)
C1I N2I C5I C6I 70.0(10)
C4 C5 C6 C1 2.3(5)
O3 C5 C6 C1 -179.6(3)
C4 C5 C6 C7 -177.0(3)
O3 C5 C6 C7 1.1(5)
C2 C1 C6 C5 -1.1(5)
C2 C1 C6 C7 178.2(3)
N2I C5I C6I C7I 176.3(6)
C5 C6 C7 C9 74.4(4)
C1 C6 C7 C9 -104.8(4)
C5 C6 C7 C29 -159.7(3)
C1 C6 C7 C29 21.1(5)
C8I N3I C7I C6I -121.8(8)
C10I N3I C7I C6I 60.3(9)
C5I C6I C7I N3I 63.6(8)
C9I N4I C8I N3I 0(2)
C11I N4I C8I N3I -178.9(8)
C10I N3I C8I N4I 0.6(9)
C7I N3I C8I N4I -177.6(7)
C13 C8 C9 C10 -1.3(5)
C13 C8 C9 C7 178.2(3)
C6 C7 C9 C8 66.7(4)
C29 C7 C9 C8 -60.6(4)
C6 C7 C9 C10 -113.9(4)
C29 C7 C9 C10 118.8(4)
C8I N4I C9I C10I -1(3)
C11I N4I C9I C10I 178.4(13)
C8 C9 C10 O4 177.5(3)
C7 C9 C10 O4 -1.9(6)
C8 C9 C10 C11 0.0(5)
C7 C9 C10 C11 -179.4(3)
C8I N3I C10I C9I -1.0(19)
C7I N3I C10I C9I 177.3(18)
N4I C9I C10I N3I 1(3)
O4 C10 C11 O5 0.6(5)
C9 C10 C11 O5 178.4(3)
O4 C10 C11 C12 -177.5(3)
C9 C10 C11 C12 0.3(6)
O5 C11 C12 O6 0.0(5)
C10 C11 C12 O6 178.1(3)
O5 C11 C12 C13 -177.4(3)
C10 C11 C12 C13 0.7(6)
O6 C12 C13 C8 -179.4(3)
C11 C12 C13 C8 -1.9(5)
O6 C12 C13 C14 -0.5(5)
C11 C12 C13 C14 177.0(3)
C9 C8 C13 C12 2.2(5)
C9 C8 C13 C14 -176.7(3)
C12 C13 C14 C16 111.4(3)
C8 C13 C14 C16 -69.8(4)
C12 C13 C14 C31 -121.2(3)
C8 C13 C14 C31 57.7(4)
C20 C15 C16 C17 -0.3(5)
C20 C15 C16 C14 178.7(3)
C13 C14 C16 C17 -76.0(4)
C31 C14 C16 C17 157.1(3)
C13 C14 C16 C15 105.1(3)
C31 C14 C16 C15 -21.9(4)
C15 C16 C17 O7 -176.2(3)
C14 C16 C17 O7 4.8(5)
C15 C16 C17 C18 1.5(5)
C14 C16 C17 C18 -177.6(3)
O7 C17 C18 O8 -1.8(5)
C16 C17 C18 O8 -179.6(3)
O7 C17 C18 C19 176.5(3)
C16 C17 C18 C19 -1.3(5)
O8 C18 C19 O9 0.9(5)
C17 C18 C19 O9 -177.5(3)
O8 C18 C19 C20 178.4(3)
C17 C18 C19 C20 0.0(5)
O9 C19 C20 C15 178.6(3)
C18 C19 C20 C15 1.1(5)
O9 C19 C20 C21 -1.2(5)
C18 C19 C20 C21 -178.7(3)
C16 C15 C20 C19 -0.9(5)
C16 C15 C20 C21 178.9(3)
C19 C20 C21 C23 79.6(4)
C15 C20 C21 C23 -100.2(4)
C19 C20 C21 C33 -152.3(3)
C15 C20 C21 C33 27.9(5)
C27 C22 C23 C24 -0.4(5)
C27 C22 C23 C21 -177.7(3)
C33 C21 C23 C24 126.9(3)
C20 C21 C23 C24 -104.9(3)
C33 C21 C23 C22 -55.9(4)
C20 C21 C23 C22 72.3(4)
C22 C23 C24 C25 1.7(5)
C21 C23 C24 C25 179.0(3)
C22 C23 C24 O10 -177.6(3)
C21 C23 C24 O10 -0.3(5)
O10 C24 C25 O11 -0.2(4)
C23 C24 C25 O11 -179.6(3)
O10 C24 C25 C26 177.1(3)
C23 C24 C25 C26 -2.3(5)
O11 C25 C26 O12 2.5(4)
C24 C25 C26 O12 -174.9(3)
O11 C25 C26 C27 179.0(3)
C24 C25 C26 C27 1.6(5)
C23 C22 C27 C26 -0.2(5)
C23 C22 C27 C28 176.5(3)
O12 C26 C27 C22 176.1(3)
C25 C26 C27 C22 -0.3(4)
O12 C26 C27 C28 -0.7(4)
C25 C26 C27 C28 -177.1(3)
C3 C2 C28 C35 158.2(3)
C1 C2 C28 C35 -22.6(5)
C3 C2 C28 C27 -73.1(4)
C1 C2 C28 C27 106.0(4)
C22 C27 C28 C35 57.6(4)
C26 C27 C28 C35 -125.7(3)
C22 C27 C28 C2 -71.3(4)
C26 C27 C28 C2 105.4(3)
C6 C7 C29 C30 176.9(3)
C9 C7 C29 C30 -58.1(4)
C16 C14 C31 C32 -166.0(3)
C13 C14 C31 C32 67.5(4)
C23 C21 C33 C34 -64.2(4)
C20 C21 C33 C34 169.3(3)
C2 C28 C35 C36 -167.2(3)
C27 C28 C35 C36 65.7(4)
